data_4332074
loop_
_publ_author_name
'Yang, Zhi'
'Ma, Xiaoli'
'Jancik, Vojtech'
'Zhang, Zhensheng'
'Roesky, Herbert W.'
'Magull, J\"org'
'Noltemeyer, Mathias'
'Schmidt, Hans-Georg'
'Cea-Olivares, Raymundo'
'Toscano, Rub\'en A.'

_publ_section_title
;
 Synthesis and Characterization of Aluminum-Containing Tin(IV)
 Heterobimetallic Sulfides
;
_journal_issue 8
_journal_name_full 'Inorganic Chemistry'
_journal_page_first 3312
_journal_page_last 3315
_journal_paper_doi 10.1021/ic052139m
_journal_volume 45
_journal_year 2006
_chemical_formula_moiety 'C31 H47 Al N2 S2 Sn'
_chemical_formula_sum 'C31 H47 Al N2 S2 Sn'
_chemical_formula_weight 657.50
_chemical_name_systematic
;

 ?

;
_space_group_IT_number 14
_symmetry_cell_setting monoclinic
_symmetry_space_group_name_Hall '-P 2ybc'
_symmetry_space_group_name_H-M 'P 1 21/c 1'
_atom_sites_solution_hydrogens geom
_atom_sites_solution_primary direct
_atom_sites_solution_secondary difmap
_audit_creation_method SHELXL-97
_cell_angle_alpha 90.00
_cell_angle_beta 104.74(3)
_cell_angle_gamma 90.00
_cell_formula_units_Z 4
_cell_length_a 10.502(2)
_cell_length_b 26.736(4)
_cell_length_c 12.615(3)
_cell_measurement_reflns_used 8824
_cell_measurement_temperature 294(2)
_cell_measurement_theta_max 24.60
_cell_measurement_theta_min 2.26
_cell_volume 3425.5(13)
_computing_cell_refinement 'Bruker AXS SAINT (v 7.01A, Bruker 2003)'
_computing_data_collection 'SMART V 5.625 (Bruker, 1999)'
_computing_data_reduction 'Bruker AXS SAINT (v 7.01A, Bruker 2003)'
_computing_molecular_graphics 'Bruker AXS SHELXTL (v 6.12)'
_computing_publication_material 'SHELXL-97 (Sheldrick, 1997)'
_computing_structure_refinement 'SHELXL-97 (Sheldrick, 1997)'
_computing_structure_solution 'SHELXS-97 (Sheldrick, 1990)'
_diffrn_ambient_temperature 294(2)
_diffrn_detector_area_resol_mean 0.661
_diffrn_measured_fraction_theta_full 1.000
_diffrn_measured_fraction_theta_max 1.000
_diffrn_measurement_device_type 'Bruker Smart Apex CCD diffractometer'
_diffrn_measurement_method 'omega scans'
_diffrn_radiation_monochromator graphite
_diffrn_radiation_source 'fine-focus sealed tube'
_diffrn_radiation_type MoK\a
_diffrn_radiation_wavelength 0.71073
_diffrn_reflns_av_R_equivalents 0.0438
_diffrn_reflns_av_sigmaI/netI 0.0352
_diffrn_reflns_limit_h_max 12
_diffrn_reflns_limit_h_min -12
_diffrn_reflns_limit_k_max 31
_diffrn_reflns_limit_k_min -31
_diffrn_reflns_limit_l_max 15
_diffrn_reflns_limit_l_min -15
_diffrn_reflns_number 27934
_diffrn_reflns_theta_full 25.03
_diffrn_reflns_theta_max 25.03
_diffrn_reflns_theta_min 1.83
_exptl_absorpt_coefficient_mu 0.914
_exptl_absorpt_correction_T_max 0.870
_exptl_absorpt_correction_T_min 0.850
_exptl_absorpt_correction_type multi-scan
_exptl_absorpt_process_details 'Sadabs,(Sheldrick 1996)'
_exptl_crystal_colour colorless
_exptl_crystal_density_diffrn 1.275
_exptl_crystal_density_method 'not measured'
_exptl_crystal_description prism
_exptl_crystal_F_000 1368
_exptl_crystal_size_max 0.19
_exptl_crystal_size_mid 0.19
_exptl_crystal_size_min 0.16
_refine_diff_density_max 0.659
_refine_diff_density_min -0.223
_refine_diff_density_rms 0.075
_refine_ls_extinction_method none
_refine_ls_goodness_of_fit_ref 1.037
_refine_ls_hydrogen_treatment noref
_refine_ls_matrix_type full
_refine_ls_number_parameters 349
_refine_ls_number_reflns 6042
_refine_ls_number_restraints 0
_refine_ls_restrained_S_all 1.037
_refine_ls_R_factor_all 0.0586
_refine_ls_R_factor_gt 0.0446
_refine_ls_shift/su_max 0.001
_refine_ls_shift/su_mean 0.000
_refine_ls_structure_factor_coef Fsqd
_refine_ls_weighting_details 'calc w=1/[\s^2^(Fo^2^)+(0.0585P)^2^+0.8678P] where P=(Fo^2^+2Fc^2^)/3'
_refine_ls_weighting_scheme calc
_refine_ls_wR_factor_gt 0.1034
_refine_ls_wR_factor_ref 0.1106
_reflns_number_gt 4853
_reflns_number_total 6042
_reflns_threshold_expression >2sigma(I)
_cod_data_source_file ic052139msup2.cif
_cod_data_source_block Compound3
_cod_depositor_comments
;
The following automatic conversions were performed:

'_symmetry_cell_setting' value 'Monoclinic' changed to 'monoclinic'
according to /home/saulius/struct/CIF-dictionaries/cif_core.dic
dictionary named 'cif_core.dic' version 2.4.2 from 2011-04-26.

Automatic conversion script
Id: cif_fix_values 1891 2012-01-12 08:04:46Z andrius 
;
_cod_original_cell_volume 3426(1)
_cod_original_sg_symbol_H-M P2(1)/c
_cod_database_code 4332074

loop_
_symmetry_equiv_pos_as_xyz
'x, y, z'
'-x, y+1/2, -z+1/2'
'-x, -y, -z'
'x, -y-1/2, z-1/2'

loop_
_atom_site_label
_atom_site_type_symbol
_atom_site_fract_x
_atom_site_fract_y
_atom_site_fract_z
_atom_site_U_iso_or_equiv
_atom_site_adp_type
_atom_site_occupancy
_atom_site_symmetry_multiplicity
_atom_site_calc_flag
_atom_site_refinement_flags
Sn1 Sn 0.03658(3) 0.701710(10) 0.69641(2) 0.05768(12) Uani 1 1 d .
Al1 Al 0.21240(9) 0.62081(4) 0.64127(8) 0.0425(2) Uani 1 1 d .
S1 S 0.00831(9) 0.61321(4) 0.66064(8) 0.0557(2) Uani 1 1 d .
N1 N 0.3343(3) 0.58060(10) 0.7435(2) 0.0461(7) Uani 1 1 d .
C1 C 0.4472(4) 0.50026(17) 0.7996(3) 0.0740(12) Uani 1 1 d .
H1A H 0.4772 0.5175 0.8682 0.111 Uiso 1 1 calc R
H1B H 0.5216 0.4881 0.7762 0.111 Uiso 1 1 calc R
H1C H 0.3924 0.4726 0.8084 0.111 Uiso 1 1 calc R
S2 S 0.24654(10) 0.70251(3) 0.65445(9) 0.0572(3) Uani 1 1 d .
N2 N 0.2412(3) 0.59257(10) 0.5117(2) 0.0424(6) Uani 1 1 d .
C2 C 0.3692(3) 0.53568(13) 0.7149(3) 0.0508(9) Uani 1 1 d .
C3 C 0.3393(4) 0.51917(14) 0.6069(3) 0.0542(10) Uani 1 1 d .
H3A H 0.358(4) 0.4889(14) 0.601(3) 0.065 Uiso 1 1 d .
C4 C 0.2885(4) 0.54604(13) 0.5117(3) 0.0509(9) Uani 1 1 d .
C5 C 0.2922(5) 0.52067(15) 0.4056(4) 0.0745(12) Uani 1 1 d .
H5A H 0.3290 0.5431 0.3619 0.112 Uiso 1 1 calc R
H5B H 0.2044 0.5117 0.3662 0.112 Uiso 1 1 calc R
H5C H 0.3455 0.4911 0.4212 0.112 Uiso 1 1 calc R
C6 C 0.2094(3) 0.62024(12) 0.4095(3) 0.0446(8) Uani 1 1 d .
C7 C 0.0855(4) 0.61481(13) 0.3359(3) 0.0524(9) Uani 1 1 d .
C8 C 0.0642(4) 0.63855(16) 0.2345(3) 0.0642(10) Uani 1 1 d .
H8A H -0.0162 0.6346 0.1832 0.077 Uiso 1 1 calc R
C9 C 0.1599(5) 0.66771(15) 0.2093(4) 0.0689(11) Uani 1 1 d .
H9A H 0.1445 0.6830 0.1410 0.083 Uiso 1 1 calc R
C10 C 0.2775(4) 0.67438(15) 0.2841(3) 0.0633(10) Uani 1 1 d .
H10A H 0.3405 0.6949 0.2663 0.076 Uiso 1 1 calc R
C11 C 0.3061(4) 0.65149(13) 0.3859(3) 0.0516(9) Uani 1 1 d .
C12 C 0.4379(4) 0.65980(15) 0.4667(3) 0.0621(10) Uani 1 1 d .
H12A H 0.4276 0.6512 0.5396 0.075 Uiso 1 1 calc R
C13 C 0.5431(5) 0.6264(2) 0.4443(6) 0.121(2) Uani 1 1 d .
H13A H 0.5201 0.5920 0.4521 0.182 Uiso 1 1 calc R
H13B H 0.6256 0.6337 0.4956 0.182 Uiso 1 1 calc R
H13C H 0.5508 0.6320 0.3711 0.182 Uiso 1 1 calc R
C14 C 0.4800(6) 0.71467(19) 0.4701(5) 0.1063(19) Uani 1 1 d .
H14A H 0.5578 0.7195 0.5285 0.159 Uiso 1 1 calc R
H14B H 0.4105 0.7354 0.4824 0.159 Uiso 1 1 calc R
H14C H 0.4980 0.7235 0.4016 0.159 Uiso 1 1 calc R
C15 C -0.0240(4) 0.58367(16) 0.3606(3) 0.0662(11) Uani 1 1 d .
H15A H 0.0077 0.5703 0.4350 0.079 Uiso 1 1 calc R
C16 C -0.1447(5) 0.6146(2) 0.3572(5) 0.1047(18) Uani 1 1 d .
H16A H -0.1205 0.6435 0.4030 0.157 Uiso 1 1 calc R
H16B H -0.2071 0.5950 0.3832 0.157 Uiso 1 1 calc R
H16C H -0.1835 0.6250 0.2832 0.157 Uiso 1 1 calc R
C17 C -0.0620(5) 0.5393(2) 0.2815(5) 0.1082(19) Uani 1 1 d .
H17A H -0.1268 0.5192 0.3031 0.162 Uiso 1 1 calc R
H17B H 0.0147 0.5194 0.2836 0.162 Uiso 1 1 calc R
H17C H -0.0975 0.5515 0.2084 0.162 Uiso 1 1 calc R
C18 C 0.3880(3) 0.59858(13) 0.8545(3) 0.0496(9) Uani 1 1 d .
C19 C 0.3237(4) 0.58909(15) 0.9366(3) 0.0569(9) Uani 1 1 d .
C20 C 0.3772(4) 0.60929(17) 1.0395(3) 0.0732(12) Uani 1 1 d .
H20A H 0.3348 0.6038 1.0948 0.088 Uiso 1 1 calc R
C21 C 0.4903(5) 0.63704(19) 1.0621(4) 0.0871(14) Uani 1 1 d .
H21A H 0.5238 0.6502 1.1319 0.104 Uiso 1 1 calc R
C22 C 0.5539(4) 0.64530(18) 0.9813(4) 0.0766(12) Uani 1 1 d .
H22A H 0.6318 0.6636 0.9976 0.092 Uiso 1 1 calc R
C23 C 0.5048(4) 0.62700(15) 0.8760(3) 0.0580(10) Uani 1 1 d .
C24 C 0.5804(4) 0.63599(16) 0.7901(4) 0.0665(11) Uani 1 1 d .
H24A H 0.5221 0.6271 0.7187 0.080 Uiso 1 1 calc R
C25 C 0.6197(5) 0.69061(18) 0.7839(5) 0.0931(16) Uani 1 1 d .
H25A H 0.5424 0.7113 0.7697 0.140 Uiso 1 1 calc R
H25B H 0.6627 0.6947 0.7258 0.140 Uiso 1 1 calc R
H25C H 0.6786 0.7003 0.8522 0.140 Uiso 1 1 calc R
C26 C 0.7005(6) 0.6027(2) 0.8085(6) 0.124(2) Uani 1 1 d .
H26A H 0.6747 0.5685 0.8130 0.186 Uiso 1 1 calc R
H26B H 0.7624 0.6121 0.8756 0.186 Uiso 1 1 calc R
H26C H 0.7405 0.6065 0.7485 0.186 Uiso 1 1 calc R
C27 C 0.2014(4) 0.55617(16) 0.9200(3) 0.0627(10) Uani 1 1 d .
H27A H 0.1748 0.5463 0.8427 0.075 Uiso 1 1 calc R
C28 C 0.0863(4) 0.5827(2) 0.9471(4) 0.0865(14) Uani 1 1 d .
H28A H 0.0685 0.6132 0.9058 0.130 Uiso 1 1 calc R
H28B H 0.1075 0.5902 1.0240 0.130 Uiso 1 1 calc R
H28C H 0.0101 0.5615 0.9285 0.130 Uiso 1 1 calc R
C29 C 0.2307(5) 0.50836(18) 0.9894(4) 0.0867(14) Uani 1 1 d .
H29A H 0.1545 0.4871 0.9726 0.130 Uiso 1 1 calc R
H29B H 0.2521 0.5170 1.0658 0.130 Uiso 1 1 calc R
H29C H 0.3036 0.4911 0.9732 0.130 Uiso 1 1 calc R
C30 C 0.0529(7) 0.7229(2) 0.8613(4) 0.110(2) Uani 1 1 d .
H30A H 0.1334 0.7098 0.9072 0.165 Uiso 1 1 calc R
H30B H -0.0204 0.7097 0.8848 0.165 Uiso 1 1 calc R
H30C H 0.0533 0.7587 0.8667 0.165 Uiso 1 1 calc R
C31 C -0.1156(4) 0.74207(18) 0.5850(4) 0.0882(14) Uani 1 1 d .
H31A H -0.1965 0.7385 0.6064 0.132 Uiso 1 1 calc R
H31B H -0.1265 0.7290 0.5123 0.132 Uiso 1 1 calc R
H31C H -0.0921 0.7768 0.5861 0.132 Uiso 1 1 calc R

loop_
_atom_site_aniso_label
_atom_site_aniso_U_11
_atom_site_aniso_U_22
_atom_site_aniso_U_33
_atom_site_aniso_U_23
_atom_site_aniso_U_13
_atom_site_aniso_U_12
Sn1 0.05548(18) 0.0643(2) 0.0604(2) -0.00238(13) 0.02777(14) 0.01029(13)
Al1 0.0393(5) 0.0453(6) 0.0462(6) -0.0026(4) 0.0174(4) 0.0001(4)
S1 0.0439(5) 0.0656(6) 0.0628(6) -0.0026(5) 0.0232(4) -0.0041(4)
N1 0.0415(16) 0.0512(17) 0.0478(17) -0.0011(13) 0.0155(13) -0.0007(13)
C1 0.076(3) 0.071(3) 0.071(3) 0.012(2) 0.011(2) 0.021(2)
S2 0.0530(6) 0.0472(5) 0.0774(7) -0.0090(5) 0.0274(5) -0.0024(4)
N2 0.0432(15) 0.0410(15) 0.0471(17) -0.0017(12) 0.0192(13) -0.0017(12)
C2 0.0421(19) 0.053(2) 0.059(2) 0.0054(18) 0.0168(17) 0.0005(17)
C3 0.060(2) 0.0384(19) 0.069(3) -0.0025(19) 0.025(2) 0.0064(18)
C4 0.053(2) 0.047(2) 0.056(2) -0.0074(17) 0.0217(18) -0.0028(17)
C5 0.096(3) 0.064(3) 0.068(3) -0.009(2) 0.030(2) 0.018(2)
C6 0.050(2) 0.0426(18) 0.045(2) -0.0043(15) 0.0202(16) 0.0041(15)
C7 0.059(2) 0.049(2) 0.050(2) -0.0109(17) 0.0171(18) -0.0020(17)
C8 0.070(3) 0.069(3) 0.051(2) -0.003(2) 0.010(2) 0.002(2)
C9 0.096(3) 0.058(3) 0.056(3) 0.0077(19) 0.026(2) 0.005(2)
C10 0.073(3) 0.059(2) 0.066(3) 0.009(2) 0.032(2) -0.002(2)
C11 0.059(2) 0.046(2) 0.059(2) -0.0025(17) 0.0307(19) 0.0024(17)
C12 0.050(2) 0.072(3) 0.071(3) 0.004(2) 0.028(2) -0.0064(19)
C13 0.060(3) 0.157(6) 0.150(6) -0.026(5) 0.031(3) 0.023(3)
C14 0.096(4) 0.100(4) 0.114(5) 0.011(3) 0.011(3) -0.041(3)
C15 0.054(2) 0.087(3) 0.057(3) -0.011(2) 0.0111(19) -0.014(2)
C16 0.070(3) 0.136(5) 0.112(4) -0.004(4) 0.032(3) 0.009(3)
C17 0.098(4) 0.101(4) 0.130(5) -0.036(3) 0.038(3) -0.047(3)
C18 0.045(2) 0.055(2) 0.048(2) 0.0001(16) 0.0109(16) 0.0013(17)
C19 0.052(2) 0.066(2) 0.053(2) 0.0033(18) 0.0146(18) 0.0042(18)
C20 0.072(3) 0.093(3) 0.055(3) -0.003(2) 0.018(2) -0.009(3)
C21 0.094(4) 0.106(4) 0.056(3) -0.019(3) 0.010(3) -0.019(3)
C22 0.060(3) 0.095(3) 0.070(3) -0.009(2) 0.008(2) -0.020(2)
C23 0.049(2) 0.067(2) 0.059(2) -0.0021(19) 0.0147(18) -0.0028(19)
C24 0.048(2) 0.082(3) 0.071(3) -0.002(2) 0.017(2) -0.014(2)
C25 0.089(4) 0.094(4) 0.105(4) 0.001(3) 0.040(3) -0.026(3)
C26 0.094(4) 0.136(5) 0.167(6) 0.034(5) 0.079(4) 0.030(4)
C27 0.055(2) 0.083(3) 0.051(2) 0.007(2) 0.0140(18) -0.012(2)
C28 0.067(3) 0.125(4) 0.074(3) 0.012(3) 0.029(2) 0.000(3)
C29 0.087(3) 0.100(4) 0.070(3) 0.024(3) 0.013(3) -0.018(3)
C30 0.168(6) 0.106(4) 0.077(4) -0.027(3) 0.069(4) -0.015(4)
C31 0.059(3) 0.097(3) 0.107(4) 0.023(3) 0.018(3) 0.021(3)

loop_
_atom_type_symbol
_atom_type_description
_atom_type_scat_dispersion_real
_atom_type_scat_dispersion_imag
_atom_type_scat_source
C C 0.0033 0.0016 'International Tables Vol C Tables 4.2.6.8 and 6.1.1.4'
H H 0.0000 0.0000 'International Tables Vol C Tables 4.2.6.8 and 6.1.1.4'
N N 0.0061 0.0033 'International Tables Vol C Tables 4.2.6.8 and 6.1.1.4'
Al Al 0.0645 0.0514 'International Tables Vol C Tables 4.2.6.8 and 6.1.1.4'
S S 0.1246 0.1234 'International Tables Vol C Tables 4.2.6.8 and 6.1.1.4'
Sn Sn -0.6537 1.4246 'International Tables Vol C Tables 4.2.6.8 and 6.1.1.4'

loop_
_geom_angle_atom_site_label_1
_geom_angle_atom_site_label_2
_geom_angle_atom_site_label_3
_geom_angle
C30 Sn1 C31 111.8(2)
C30 Sn1 S2 111.42(18)
C31 Sn1 S2 115.30(13)
C30 Sn1 S1 114.86(16)
C31 Sn1 S1 109.70(14)
S2 Sn1 S1 92.51(3)
C30 Sn1 Al1 120.82(18)
C31 Sn1 Al1 127.34(14)
S2 Sn1 Al1 46.23(3)
S1 Sn1 Al1 46.52(3)
N2 Al1 N1 97.57(12)
N2 Al1 S2 113.58(9)
N1 Al1 S2 116.03(10)
N2 Al1 S1 115.34(10)
N1 Al1 S1 112.00(10)
S2 Al1 S1 102.93(5)
N2 Al1 Sn1 136.19(10)
N1 Al1 Sn1 126.23(9)
S2 Al1 Sn1 51.41(3)
S1 Al1 Sn1 51.81(3)
Al1 S1 Sn1 81.67(4)
C2 N1 C18 119.6(3)
C2 N1 Al1 120.7(2)
C18 N1 Al1 119.7(2)
Al1 S2 Sn1 82.36(4)
C4 N2 C6 118.4(3)
C4 N2 Al1 120.7(2)
C6 N2 Al1 120.9(2)
N1 C2 C3 122.9(3)
N1 C2 C1 120.8(3)
C3 C2 C1 116.3(3)
C4 C3 C2 128.8(3)
N2 C4 C3 122.9(3)
N2 C4 C5 120.7(3)
C3 C4 C5 116.4(3)
C7 C6 C11 121.4(3)
C7 C6 N2 120.2(3)
C11 C6 N2 118.4(3)
C8 C7 C6 117.8(3)
C8 C7 C15 119.1(4)
C6 C7 C15 123.1(3)
C9 C8 C7 121.0(4)
C10 C9 C8 120.2(4)
C9 C10 C11 121.9(4)
C10 C11 C6 117.5(4)
C10 C11 C12 120.4(3)
C6 C11 C12 122.2(3)
C13 C12 C11 112.1(4)
C13 C12 C14 110.8(4)
C11 C12 C14 111.6(4)
C16 C15 C7 111.7(4)
C16 C15 C17 109.2(4)
C7 C15 C17 112.1(3)
C19 C18 C23 121.1(3)
C19 C18 N1 120.9(3)
C23 C18 N1 118.0(3)
C20 C19 C18 117.8(4)
C20 C19 C27 118.7(4)
C18 C19 C27 123.5(3)
C21 C20 C19 122.0(4)
C20 C21 C22 119.6(4)
C21 C22 C23 121.5(4)
C22 C23 C18 117.9(4)
C22 C23 C24 119.7(4)
C18 C23 C24 122.4(3)
C26 C24 C23 111.4(4)
C26 C24 C25 110.2(4)
C23 C24 C25 112.7(4)
C28 C27 C19 113.0(4)
C28 C27 C29 108.5(4)
C19 C27 C29 111.2(3)

loop_
_geom_bond_atom_site_label_1
_geom_bond_atom_site_label_2
_geom_bond_distance
Sn1 C30 2.120(5)
Sn1 C31 2.133(4)
Sn1 S2 2.3952(11)
Sn1 S1 2.4128(11)
Sn1 Al1 3.0373(11)
Al1 N2 1.893(3)
Al1 N1 1.902(3)
Al1 S2 2.2129(13)
Al1 S1 2.2274(13)
N1 C2 1.332(4)
N1 C18 1.452(4)
C1 C2 1.505(5)
N2 C4 1.339(4)
N2 C6 1.450(4)
C2 C3 1.390(5)
C3 C4 1.384(5)
C4 C5 1.510(5)
C6 C7 1.400(5)
C6 C11 1.405(5)
C7 C8 1.394(5)
C7 C15 1.515(5)
C8 C9 1.372(6)
C9 C10 1.361(6)
C10 C11 1.385(5)
C11 C12 1.511(5)
C12 C13 1.503(6)
C12 C14 1.529(6)
C15 C16 1.505(6)
C15 C17 1.537(6)
C18 C19 1.397(5)
C18 C23 1.409(5)
C19 C20 1.385(5)
C19 C27 1.527(5)
C20 C21 1.368(6)
C21 C22 1.371(6)
C22 C23 1.386(6)
C23 C24 1.517(5)
C24 C26 1.512(6)
C24 C25 1.525(6)
C27 C28 1.513(6)
C27 C29 1.535(6)
